data_1574970
loop_
_publ_author_name
'Ghosh, Moushakhi'
'Gaurav, Kumar'
'Panwaria, Prakash'
'Panday, Rishukumar'
'Tothadi, Srinu'
'Khan, Shabana'

_publ_section_title
;
 Driving diverse bond functionalisation with <i>N</i>-heterocyclic
 silylene-coinage metal-aryl complexes.
;
_journal_issue 32
_journal_name_full 'Chemical science'
_journal_page_first 14518
_journal_page_last 14533
_journal_paper_doi 10.1039/d5sc00879d
_journal_volume 16
_journal_year 2025
_chemical_formula_moiety 'C39 H63 Ag2 N3 Si3'
_chemical_formula_sum 'C39 H63 Ag2 N3 Si3'
_chemical_formula_weight 873.93
_space_group_crystal_system triclinic
_space_group_IT_number 2
_space_group_name_Hall '-P 1'
_space_group_name_H-M_alt 'P -1'
_atom_sites_solution_hydrogens geom
_audit_creation_date 2023-06-07
_audit_creation_method
;
Olex2 1.2
(compiled 2018.05.29 svn.r3508 for OlexSys, GUI svn.r5506)
;
_audit_update_record
;
2023-10-29 deposited with the CCDC.	2025-06-30 downloaded from the CCDC.
;
_cell_angle_alpha 78.550(5)
_cell_angle_beta 77.056(5)
_cell_angle_gamma 65.830(4)
_cell_formula_units_Z 2
_cell_length_a 10.0668(17)
_cell_length_b 12.265(2)
_cell_length_c 19.889(4)
_cell_measurement_reflns_used 9239
_cell_measurement_temperature 296
_cell_measurement_theta_max 28.25
_cell_measurement_theta_min 2.27
_cell_volume 2167.7(7)
_computing_molecular_graphics 'Olex2 (Dolomanov et al., 2009)'
_computing_publication_material 'Olex2 (Dolomanov et al., 2009)'
_computing_structure_refinement 'ShelXL (Sheldrick, 2015)'
_computing_structure_solution 'SHELXT 2014/5 (Sheldrick, 2014)'
_diffrn_ambient_temperature 296
_diffrn_measured_fraction_theta_full 0.999
_diffrn_measured_fraction_theta_max 0.997
_diffrn_measurement_device_type 'Bruker APEX-II CCD'
_diffrn_measurement_method '\f and \w scans'
_diffrn_radiation_type MoK\a
_diffrn_radiation_wavelength 0.71073
_diffrn_reflns_av_R_equivalents 0.0590
_diffrn_reflns_av_unetI/netI 0.0299
_diffrn_reflns_Laue_measured_fraction_full 0.999
_diffrn_reflns_Laue_measured_fraction_max 0.997
_diffrn_reflns_limit_h_max 13
_diffrn_reflns_limit_h_min -13
_diffrn_reflns_limit_k_max 16
_diffrn_reflns_limit_k_min -16
_diffrn_reflns_limit_l_max 26
_diffrn_reflns_limit_l_min -26
_diffrn_reflns_number 110264
_diffrn_reflns_point_group_measured_fraction_full 0.999
_diffrn_reflns_point_group_measured_fraction_max 0.997
_diffrn_reflns_theta_full 25.242
_diffrn_reflns_theta_max 28.311
_diffrn_reflns_theta_min 2.004
_diffrn_standards_number 0
_exptl_absorpt_coefficient_mu 1.015
_exptl_absorpt_correction_T_max 0.7457
_exptl_absorpt_correction_T_min 0.6814
_exptl_absorpt_correction_type multi-scan
_exptl_absorpt_process_details
'SADABS-2016/2 (Bruker,2016/2) was used for absorption correction. wR2(int) was 0.1151 before and 0.0737 after correction. The Ratio of minimum to maximum transmission is 0.9138. The \l/2 correction factor is Not present.'
_exptl_crystal_colour colourless
_exptl_crystal_colour_primary colourless
_exptl_crystal_density_diffrn 1.339
_exptl_crystal_description block
_exptl_crystal_F_000 908
_exptl_crystal_size_max 0.16
_exptl_crystal_size_mid 0.13
_exptl_crystal_size_min 0.08
_refine_diff_density_max 0.701
_refine_diff_density_min -0.566
_refine_diff_density_rms 0.158
_refine_ls_extinction_coef 0.0076(4)
_refine_ls_extinction_expression Fc^*^=kFc[1+0.001xFc^2^\l^3^/sin(2\q)]^-1/4^
_refine_ls_extinction_method 'SHELXL-2018/3 (Sheldrick 2018)'
_refine_ls_goodness_of_fit_ref 1.152
_refine_ls_hydrogen_treatment constr
_refine_ls_matrix_type full
_refine_ls_number_parameters 443
_refine_ls_number_reflns 10769
_refine_ls_number_restraints 0
_refine_ls_restrained_S_all 1.152
_refine_ls_R_factor_all 0.0457
_refine_ls_R_factor_gt 0.0329
_refine_ls_shift/su_max 0.002
_refine_ls_shift/su_mean 0.000
_refine_ls_structure_factor_coef Fsqd
_refine_ls_weighting_details 'w=1/[\s^2^(Fo^2^)+(0.0371P)^2^+1.6483P] where P=(Fo^2^+2Fc^2^)/3'
_refine_ls_weighting_scheme calc
_refine_ls_wR_factor_gt 0.0738
_refine_ls_wR_factor_ref 0.0847
_reflns_Friedel_coverage 0.000
_reflns_number_gt 9118
_reflns_number_total 10769
_reflns_threshold_expression 'I > 2\s(I)'
_cod_data_source_file d5sc00879d2.cif
_cod_data_source_block mo_mg_sintms_agmes_0m_a
_cod_depositor_comments 'Adding full bibliography for 1574965--1574988.cif.'
_cod_original_cell_volume 2167.6(7)
_cod_database_code 1574970
_shelx_shelxl_version_number 2018/3
_shelx_space_group_comment
;
The symmetry employed for this shelxl refinement is uniquely defined
by the following loop, which should always be used as a source of
symmetry information in preference to the above space-group names.
They are only intended as comments.
;
_shelx_estimated_absorpt_t_max 0.923
_shelx_estimated_absorpt_t_min 0.855
_olex2_refinement_description
;
1. Fixed Uiso
 At 1.2 times of:
  All C(H) groups
 At 1.5 times of:
  All C(H,H,H) groups
2.a Aromatic/amide H refined with riding coordinates:
 C5(H5), C33(H33), C34(H34), C37(H37), C14(H14), C35(H35), C12(H12), C36(H36),
 C3(H3)
2.b Idealised Me refined as rotating group:
 C8(H8A,H8B,H8C), C26(H26A,H26B,H26C), C28(H28A,H28B,H28C), C20(H20A,H20B,
 H20C), C7(H7A,H7B,H7C), C19(H19A,H19B,H19C), C21(H21A,H21B,H21C), C9(H9A,H9B,
 H9C), C24(H24A,H24B,H24C), C27(H27A,H27B,H27C), C23(H23A,H23B,H23C), C22(H22A,
 H22B,H22C), C18(H18A,H18B,H18C), C16(H16A,H16B,H16C), C17(H17A,H17B,H17C),
 C30(H30A,H30B,H30C), C38(H38A,H38B,H38C), C39(H39A,H39B,H39C)
;
_olex2_submission_special_instructions 'No special instructions were received'

loop_
_space_group_symop_operation_xyz
'x, y, z'
'-x, -y, -z'

loop_
_atom_site_label
_atom_site_type_symbol
_atom_site_fract_x
_atom_site_fract_y
_atom_site_fract_z
_atom_site_U_iso_or_equiv
_atom_site_adp_type
_atom_site_occupancy
_atom_site_site_symmetry_order
_atom_site_calc_flag
_atom_site_refinement_flags_posn
_atom_site_refinement_flags_adp
_atom_site_refinement_flags_occupancy
_atom_site_disorder_assembly
_atom_site_disorder_group
Ag2 Ag 0.47900(2) 0.93408(2) 0.26818(2) 0.02125(6) Uani 1 1 d . . . . .
Ag1 Ag 0.36450(2) 0.75973(2) 0.31699(2) 0.02275(6) Uani 1 1 d . . . . .
Si1 Si 0.43521(7) 0.57355(6) 0.27209(3) 0.01879(13) Uani 1 1 d . . . . .
Si2 Si 0.44309(8) 0.31580(6) 0.27865(4) 0.02547(15) Uani 1 1 d . . . . .
Si3 Si 0.26206(8) 0.48317(7) 0.39062(4) 0.02633(15) Uani 1 1 d . . . . .
N3 N 0.3862(2) 0.45453(17) 0.31175(11) 0.0217(4) Uani 1 1 d . . . . .
N2 N 0.4389(2) 0.60145(17) 0.17723(10) 0.0195(4) Uani 1 1 d . . . . .
N1 N 0.6279(2) 0.52847(18) 0.22768(11) 0.0212(4) Uani 1 1 d . . . . .
C31 C 0.5831(3) 0.5801(2) 0.16683(13) 0.0205(5) Uani 1 1 d . . . . .
C1 C 0.6412(3) 0.9730(2) 0.19196(13) 0.0215(5) Uani 1 1 d . . . . .
C32 C 0.6717(3) 0.6146(2) 0.10217(13) 0.0239(5) Uani 1 1 d . . . . .
C6 C 0.6130(3) 1.0329(2) 0.12559(13) 0.0246(5) Uani 1 1 d . . . . .
C5 C 0.7146(3) 1.0752(2) 0.08029(14) 0.0292(6) Uani 1 1 d . . . . .
H5 H 0.693187 1.113869 0.036546 0.035 Uiso 1 1 calc R . . . .
C2 C 0.7778(3) 0.9543(2) 0.20908(13) 0.0239(5) Uani 1 1 d . . . . .
C25 C 0.3252(3) 0.6740(2) 0.13243(13) 0.0231(5) Uani 1 1 d . . . . .
C10 C 0.3029(3) 0.9328(2) 0.35730(13) 0.0284(6) Uani 1 1 d . . . . .
C33 C 0.6936(3) 0.7216(2) 0.09457(15) 0.0299(6) Uani 1 1 d . . . . .
H33 H 0.653124 0.771086 0.129850 0.036 Uiso 1 1 calc R . . . .
C15 C 0.1641(3) 1.0214(2) 0.34668(16) 0.0345(7) Uani 1 1 d . . . . .
C34 C 0.7757(3) 0.7542(3) 0.03431(16) 0.0378(7) Uani 1 1 d . . . . .
H34 H 0.790608 0.825592 0.029130 0.045 Uiso 1 1 calc R . . . .
C8 C 0.4687(3) 1.0587(3) 0.10208(15) 0.0349(6) Uani 1 1 d . . . . .
H8A H 0.445039 0.988285 0.114199 0.052 Uiso 1 1 calc GR . . . .
H8B H 0.478155 1.080170 0.052628 0.052 Uiso 1 1 calc GR . . . .
H8C H 0.391601 1.124065 0.124534 0.052 Uiso 1 1 calc GR . . . .
C37 C 0.7328(3) 0.5407(3) 0.04931(15) 0.0318(6) Uani 1 1 d . . . . .
H37 H 0.718686 0.468918 0.054414 0.038 Uiso 1 1 calc R . . . .
C26 C 0.3075(3) 0.8055(2) 0.11985(15) 0.0317(6) Uani 1 1 d . . . . .
H26A H 0.289990 0.834873 0.163600 0.048 Uiso 1 1 calc GR . . . .
H26B H 0.225452 0.852226 0.095687 0.048 Uiso 1 1 calc GR . . . .
H26C H 0.395740 0.812387 0.092325 0.048 Uiso 1 1 calc GR . . . .
C11 C 0.3468(4) 0.9205(3) 0.42199(15) 0.0412(7) Uani 1 1 d . . . . .
C28 C 0.3635(3) 0.6231(3) 0.06302(15) 0.0375(7) Uani 1 1 d . . . . .
H28A H 0.450154 0.634421 0.036475 0.056 Uiso 1 1 calc GR . . . .
H28B H 0.282698 0.664356 0.037510 0.056 Uiso 1 1 calc GR . . . .
H28C H 0.381817 0.538774 0.071600 0.056 Uiso 1 1 calc GR . . . .
C29 C 0.7745(3) 0.4881(3) 0.24914(15) 0.0316(6) Uani 1 1 d . . . . .
C14 C 0.0752(4) 1.0940(3) 0.3993(2) 0.0536(10) Uani 1 1 d . . . . .
H14 H -0.015912 1.152784 0.391362 0.064 Uiso 1 1 calc R . . . .
C35 C 0.8355(3) 0.6809(3) -0.01816(16) 0.0411(7) Uani 1 1 d . . . . .
H35 H 0.890285 0.703184 -0.058650 0.049 Uiso 1 1 calc R . . . .
C20 C 0.0854(3) 0.6097(3) 0.37358(16) 0.0403(7) Uani 1 1 d . . . . .
H20A H 0.102610 0.682817 0.358406 0.060 Uiso 1 1 calc GR . . . .
H20B H 0.014476 0.618762 0.415453 0.060 Uiso 1 1 calc GR . . . .
H20C H 0.048440 0.592515 0.338110 0.060 Uiso 1 1 calc GR . . . .
C7 C 0.8202(3) 0.8880(2) 0.27859(15) 0.0322(6) Uani 1 1 d . . . . .
H7A H 0.740393 0.920565 0.315021 0.048 Uiso 1 1 calc GR . . . .
H7B H 0.906384 0.897338 0.285275 0.048 Uiso 1 1 calc GR . . . .
H7C H 0.840890 0.804094 0.279586 0.048 Uiso 1 1 calc GR . . . .
C12 C 0.2542(5) 0.9953(3) 0.47244(17) 0.0571(11) Uani 1 1 d . . . . .
H12 H 0.285704 0.986527 0.514429 0.069 Uiso 1 1 calc R . . . .
C19 C 0.3426(4) 0.5193(3) 0.45482(15) 0.0456(8) Uani 1 1 d . . . . .
H19A H 0.438881 0.458397 0.458895 0.068 Uiso 1 1 calc GR . . . .
H19B H 0.280187 0.522011 0.499211 0.068 Uiso 1 1 calc GR . . . .
H19C H 0.350388 0.596075 0.439461 0.068 Uiso 1 1 calc GR . . . .
C21 C 0.2125(5) 0.3522(3) 0.43332(19) 0.0561(10) Uani 1 1 d . . . . .
H21A H 0.162985 0.334169 0.403573 0.084 Uiso 1 1 calc GR . . . .
H21B H 0.148499 0.371390 0.476676 0.084 Uiso 1 1 calc GR . . . .
H21C H 0.300530 0.283506 0.441713 0.084 Uiso 1 1 calc GR . . . .
C9 C 0.9471(3) 1.1184(3) 0.05276(18) 0.0441(8) Uani 1 1 d . . . . .
H9A H 0.950195 1.112623 0.004960 0.066 Uiso 1 1 calc GR . . . .
H9B H 1.044507 1.077444 0.064546 0.066 Uiso 1 1 calc GR . . . .
H9C H 0.911075 1.201616 0.059663 0.066 Uiso 1 1 calc GR . . . .
C13 C 0.1192(5) 1.0806(3) 0.46188(19) 0.0614(12) Uani 1 1 d . . . . .
C36 C 0.8141(3) 0.5740(3) -0.01066(16) 0.0388(7) Uani 1 1 d . . . . .
H36 H 0.854704 0.524779 -0.046075 0.047 Uiso 1 1 calc R . . . .
C24 C 0.5659(4) 0.3085(3) 0.19353(18) 0.0456(8) Uani 1 1 d . . . . .
H24A H 0.512623 0.367277 0.159354 0.068 Uiso 1 1 calc GR . . . .
H24B H 0.599351 0.229589 0.179723 0.068 Uiso 1 1 calc GR . . . .
H24C H 0.649204 0.324690 0.197418 0.068 Uiso 1 1 calc GR . . . .
C27 C 0.1820(3) 0.6636(3) 0.17208(17) 0.0406(7) Uani 1 1 d . . . . .
H27A H 0.194059 0.580472 0.180543 0.061 Uiso 1 1 calc GR . . . .
H27B H 0.104247 0.708285 0.145112 0.061 Uiso 1 1 calc GR . . . .
H27C H 0.157549 0.695350 0.215603 0.061 Uiso 1 1 calc GR . . . .
C23 C 0.5467(5) 0.1886(3) 0.3399(2) 0.0557(10) Uani 1 1 d . . . . .
H23A H 0.618424 0.208287 0.354168 0.084 Uiso 1 1 calc GR . . . .
H23B H 0.595725 0.117096 0.317129 0.084 Uiso 1 1 calc GR . . . .
H23C H 0.479143 0.175073 0.379975 0.084 Uiso 1 1 calc GR . . . .
C22 C 0.2811(4) 0.2937(3) 0.2622(2) 0.0473(8) Uani 1 1 d . . . . .
H22A H 0.219306 0.284610 0.305523 0.071 Uiso 1 1 calc GR . . . .
H22B H 0.314647 0.222833 0.239435 0.071 Uiso 1 1 calc GR . . . .
H22C H 0.225857 0.362427 0.233009 0.071 Uiso 1 1 calc GR . . . .
C18 C 0.4936(5) 0.8279(4) 0.43843(18) 0.0611(11) Uani 1 1 d . . . . .
H18A H 0.477779 0.769567 0.475903 0.092 Uiso 1 1 calc GR . . . .
H18B H 0.547604 0.866887 0.451770 0.092 Uiso 1 1 calc GR . . . .
H18C H 0.548863 0.788424 0.398096 0.092 Uiso 1 1 calc GR . . . .
C16 C 0.1091(3) 1.0418(3) 0.2794(2) 0.0482(8) Uani 1 1 d . . . . .
H16A H 0.147621 1.094476 0.246391 0.072 Uiso 1 1 calc GR . . . .
H16B H 0.003255 1.077868 0.287027 0.072 Uiso 1 1 calc GR . . . .
H16C H 0.141030 0.966224 0.261721 0.072 Uiso 1 1 calc GR . . . .
C17 C 0.0178(6) 1.1595(4) 0.5176(2) 0.098(2) Uani 1 1 d . . . . .
H17A H -0.027987 1.240450 0.496429 0.146 Uiso 1 1 calc GR . . . .
H17B H 0.074315 1.158767 0.550802 0.146 Uiso 1 1 calc GR . . . .
H17C H -0.056811 1.129070 0.540676 0.146 Uiso 1 1 calc GR . . . .
C30 C 0.7624(4) 0.4205(4) 0.3211(2) 0.0650(12) Uani 1 1 d . . . . .
H30A H 0.685274 0.472806 0.351758 0.097 Uiso 1 1 calc GR . . . .
H30B H 0.854224 0.393329 0.337971 0.097 Uiso 1 1 calc GR . . . .
H30C H 0.739832 0.352400 0.319208 0.097 Uiso 1 1 calc GR . . . .
C4 C 0.8455(3) 1.0610(2) 0.09866(14) 0.0308(6) Uani 1 1 d . . . . .
C3 C 0.8767(3) 0.9985(2) 0.16320(15) 0.0294(6) Uani 1 1 d . . . . .
H3 H 0.965537 0.985582 0.176241 0.035 Uiso 1 1 calc R . . . .
C38 C 0.8940(4) 0.4053(4) 0.2000(2) 0.0705(13) Uani 1 1 d . . . . .
H38A H 0.867781 0.339707 0.196819 0.106 Uiso 1 1 calc GR . . . .
H38B H 0.985897 0.374218 0.217336 0.106 Uiso 1 1 calc GR . . . .
H38C H 0.903929 0.449374 0.154833 0.106 Uiso 1 1 calc GR . . . .
C39 C 0.8107(4) 0.5956(4) 0.2526(3) 0.0672(12) Uani 1 1 d . . . . .
H39A H 0.825978 0.635402 0.206596 0.101 Uiso 1 1 calc GR . . . .
H39B H 0.898674 0.568393 0.272864 0.101 Uiso 1 1 calc GR . . . .
H39C H 0.730357 0.650668 0.280649 0.101 Uiso 1 1 calc GR . . . .

loop_
_atom_site_aniso_label
_atom_site_aniso_U_11
_atom_site_aniso_U_22
_atom_site_aniso_U_33
_atom_site_aniso_U_23
_atom_site_aniso_U_13
_atom_site_aniso_U_12
Ag2 0.02538(10) 0.01893(10) 0.02097(10) -0.00355(7) 0.00023(7) -0.01150(7)
Ag1 0.03140(11) 0.01646(10) 0.02199(10) -0.00667(7) 0.00273(7) -0.01236(8)
Si1 0.0203(3) 0.0153(3) 0.0219(3) -0.0053(2) -0.0008(2) -0.0079(2)
Si2 0.0304(4) 0.0157(3) 0.0326(4) -0.0066(3) -0.0053(3) -0.0093(3)
Si3 0.0335(4) 0.0243(4) 0.0233(3) -0.0043(3) 0.0007(3) -0.0152(3)
N3 0.0245(10) 0.0155(9) 0.0262(11) -0.0058(8) -0.0005(8) -0.0092(8)
N2 0.0180(9) 0.0187(10) 0.0222(10) -0.0044(8) -0.0026(8) -0.0067(8)
N1 0.0185(9) 0.0205(10) 0.0265(11) -0.0067(8) -0.0026(8) -0.0080(8)
C31 0.0206(11) 0.0166(11) 0.0262(12) -0.0090(9) -0.0004(9) -0.0077(9)
C1 0.0257(12) 0.0145(11) 0.0239(12) -0.0071(9) 0.0022(9) -0.0082(9)
C32 0.0194(11) 0.0256(13) 0.0276(13) -0.0073(10) 0.0000(9) -0.0095(10)
C6 0.0291(13) 0.0208(12) 0.0246(12) -0.0068(10) -0.0004(10) -0.0104(10)
C5 0.0374(14) 0.0254(13) 0.0240(13) -0.0043(10) 0.0024(11) -0.0142(11)
C2 0.0240(12) 0.0169(11) 0.0299(13) -0.0054(10) -0.0013(10) -0.0072(9)
C25 0.0211(11) 0.0234(12) 0.0242(12) -0.0030(10) -0.0052(9) -0.0070(10)
C10 0.0413(15) 0.0226(13) 0.0242(13) -0.0104(10) 0.0094(11) -0.0191(11)
C33 0.0247(13) 0.0271(13) 0.0371(15) -0.0112(11) 0.0057(11) -0.0112(11)
C15 0.0363(15) 0.0227(13) 0.0455(17) -0.0097(12) 0.0126(12) -0.0195(12)
C34 0.0329(15) 0.0340(15) 0.0468(18) -0.0049(13) 0.0063(13) -0.0195(13)
C8 0.0386(15) 0.0400(16) 0.0310(15) -0.0018(12) -0.0093(12) -0.0190(13)
C37 0.0283(13) 0.0321(14) 0.0380(15) -0.0159(12) 0.0040(11) -0.0142(11)
C26 0.0363(15) 0.0221(13) 0.0327(14) 0.0000(11) -0.0098(12) -0.0064(11)
C11 0.072(2) 0.0347(16) 0.0248(14) -0.0063(12) 0.0055(14) -0.0340(16)
C28 0.0377(15) 0.0393(16) 0.0363(16) -0.0150(13) -0.0146(13) -0.0062(13)
C29 0.0228(12) 0.0342(15) 0.0424(16) -0.0068(12) -0.0117(11) -0.0110(11)
C14 0.0506(19) 0.0247(15) 0.075(3) -0.0205(16) 0.0322(18) -0.0193(14)
C35 0.0307(15) 0.0533(19) 0.0360(16) -0.0052(14) 0.0083(12) -0.0197(14)
C20 0.0301(14) 0.0507(19) 0.0334(15) -0.0172(14) 0.0051(12) -0.0085(13)
C7 0.0302(14) 0.0260(14) 0.0398(16) 0.0006(11) -0.0120(12) -0.0088(11)
C12 0.110(3) 0.048(2) 0.0272(16) -0.0187(14) 0.0189(18) -0.053(2)
C19 0.065(2) 0.055(2) 0.0258(15) 0.0004(14) -0.0113(14) -0.0321(18)
C21 0.075(2) 0.049(2) 0.049(2) -0.0095(16) 0.0189(18) -0.0415(19)
C9 0.0410(17) 0.0408(17) 0.0495(19) -0.0052(14) 0.0111(14) -0.0241(14)
C13 0.102(3) 0.0396(19) 0.049(2) -0.0306(16) 0.046(2) -0.051(2)
C36 0.0342(15) 0.0483(18) 0.0337(15) -0.0173(13) 0.0086(12) -0.0172(13)
C24 0.0545(19) 0.0282(15) 0.056(2) -0.0258(14) 0.0135(16) -0.0201(14)
C27 0.0213(13) 0.0489(19) 0.0447(17) 0.0119(14) -0.0095(12) -0.0122(13)
C23 0.079(3) 0.0228(15) 0.056(2) -0.0039(14) -0.0299(19) -0.0008(16)
C22 0.0480(18) 0.0411(18) 0.067(2) -0.0153(16) -0.0125(16) -0.0252(15)
C18 0.098(3) 0.061(2) 0.0341(18) 0.0027(16) -0.0269(19) -0.035(2)
C16 0.0300(15) 0.0374(17) 0.076(2) -0.0106(16) -0.0067(15) -0.0112(13)
C17 0.151(5) 0.065(3) 0.081(3) -0.056(2) 0.082(3) -0.076(3)
C30 0.045(2) 0.092(3) 0.060(2) 0.021(2) -0.0308(18) -0.031(2)
C4 0.0321(14) 0.0223(13) 0.0340(15) -0.0075(11) 0.0097(11) -0.0124(11)
C3 0.0191(12) 0.0241(13) 0.0431(16) -0.0097(11) 0.0004(11) -0.0064(10)
C38 0.0227(16) 0.089(3) 0.087(3) -0.042(2) -0.0202(17) 0.0109(17)
C39 0.060(2) 0.058(2) 0.109(4) 0.003(2) -0.050(2) -0.036(2)

loop_
_atom_type_symbol
_atom_type_description
_atom_type_scat_dispersion_real
_atom_type_scat_dispersion_imag
_atom_type_scat_source
C C 0.0033 0.0016 'International Tables Vol C Tables 4.2.6.8 and 6.1.1.4'
H H 0.0000 0.0000 'International Tables Vol C Tables 4.2.6.8 and 6.1.1.4'
Ag Ag -0.8971 1.1015 'International Tables Vol C Tables 4.2.6.8 and 6.1.1.4'
N N 0.0061 0.0033 'International Tables Vol C Tables 4.2.6.8 and 6.1.1.4'
Si Si 0.0817 0.0704 'International Tables Vol C Tables 4.2.6.8 and 6.1.1.4'

loop_
_geom_angle_atom_site_label_1
_geom_angle_atom_site_label_2
_geom_angle_atom_site_label_3
_geom_angle
_geom_angle_site_symmetry_1
_geom_angle_site_symmetry_3
_geom_angle_publ_flag
C1 Ag2 Ag1 141.89(6) . . ?
C1 Ag2 C10 166.27(9) . . ?
C10 Ag2 Ag1 51.74(6) . . ?
Si1 Ag1 Ag2 127.28(2) . . ?
C10 Ag1 Ag2 51.60(7) . . ?
C10 Ag1 Si1 178.86(7) . . ?
N3 Si1 Ag1 126.42(7) . . ?
N3 Si1 N2 113.86(10) . . ?
N3 Si1 N1 113.92(10) . . ?
N3 Si1 C31 125.69(9) . . ?
N2 Si1 Ag1 109.64(7) . . ?
N2 Si1 C31 35.81(8) . . ?
N1 Si1 Ag1 108.90(7) . . ?
N1 Si1 N2 70.53(9) . . ?
N1 Si1 C31 35.60(9) . . ?
C31 Si1 Ag1 107.88(6) . . ?
N3 Si2 C24 112.92(12) . . ?
N3 Si2 C23 110.38(13) . . ?
N3 Si2 C22 110.57(13) . . ?
C24 Si2 C23 107.09(18) . . ?
C24 Si2 C22 104.90(17) . . ?
C22 Si2 C23 110.82(18) . . ?
N3 Si3 C20 109.75(12) . . ?
N3 Si3 C19 111.17(13) . . ?
N3 Si3 C21 112.99(13) . . ?
C19 Si3 C20 110.22(16) . . ?
C19 Si3 C21 106.34(17) . . ?
C21 Si3 C20 106.21(17) . . ?
Si1 N3 Si2 125.84(12) . . ?
Si1 N3 Si3 113.73(11) . . ?
Si3 N3 Si2 120.37(12) . . ?
C31 N2 Si1 90.54(15) . . ?
C31 N2 C25 130.3(2) . . ?
C25 N2 Si1 133.32(15) . . ?
C31 N1 Si1 90.79(14) . . ?
C31 N1 C29 130.8(2) . . ?
C29 N1 Si1 135.91(18) . . ?
N2 C31 Si1 53.66(12) . . ?
N2 C31 C32 126.9(2) . . ?
N1 C31 Si1 53.62(12) . . ?
N1 C31 N2 105.6(2) . . ?
N1 C31 C32 127.3(2) . . ?
C32 C31 Si1 165.85(17) . . ?
C6 C1 Ag2 122.51(18) . . ?
C6 C1 C2 116.7(2) . . ?
C2 C1 Ag2 120.27(18) . . ?
C33 C32 C31 119.6(2) . . ?
C33 C32 C37 119.9(2) . . ?
C37 C32 C31 120.4(2) . . ?
C1 C6 C8 121.0(2) . . ?
C5 C6 C1 121.0(2) . . ?
C5 C6 C8 117.9(2) . . ?
C4 C5 C6 121.9(3) . . ?
C1 C2 C7 120.7(2) . . ?
C3 C2 C1 121.1(2) . . ?
C3 C2 C7 118.1(2) . . ?
N2 C25 C26 111.0(2) . . ?
N2 C25 C28 110.8(2) . . ?
N2 C25 C27 105.8(2) . . ?
C26 C25 C28 110.2(2) . . ?
C27 C25 C26 109.7(2) . . ?
C27 C25 C28 109.2(2) . . ?
Ag2 C10 Ag1 76.65(8) . . ?
C15 C10 Ag2 113.07(19) . . ?
C15 C10 Ag1 116.24(19) . . ?
C15 C10 C11 117.3(3) . . ?
C11 C10 Ag2 112.8(2) . . ?
C11 C10 Ag1 114.1(2) . . ?
C34 C33 C32 119.8(3) . . ?
C10 C15 C14 120.0(3) . . ?
C10 C15 C16 121.0(2) . . ?
C14 C15 C16 118.9(3) . . ?
C35 C34 C33 120.1(3) . . ?
C36 C37 C32 119.9(3) . . ?
C10 C11 C18 121.3(3) . . ?
C12 C11 C10 120.3(3) . . ?
C12 C11 C18 118.4(3) . . ?
N1 C29 C30 105.9(2) . . ?
N1 C29 C38 110.9(2) . . ?
N1 C29 C39 110.8(2) . . ?
C30 C29 C38 109.8(3) . . ?
C30 C29 C39 109.0(3) . . ?
C38 C29 C39 110.3(3) . . ?
C13 C14 C15 121.9(4) . . ?
C34 C35 C36 120.2(3) . . ?
C13 C12 C11 122.0(4) . . ?
C14 C13 C17 119.9(5) . . ?
C12 C13 C14 118.4(3) . . ?
C12 C13 C17 121.7(4) . . ?
C37 C36 C35 120.0(3) . . ?
C5 C4 C9 121.7(3) . . ?
C5 C4 C3 117.5(2) . . ?
C3 C4 C9 120.7(3) . . ?
C4 C3 C2 121.7(2) . . ?

loop_
_geom_bond_atom_site_label_1
_geom_bond_atom_site_label_2
_geom_bond_distance
_geom_bond_site_symmetry_2
_geom_bond_publ_flag
Ag2 Ag1 2.7452(5) . ?
Ag2 C1 2.106(2) . ?
Ag2 C10 2.211(3) . ?
Ag1 Si1 2.3900(7) . ?
Ag1 C10 2.215(2) . ?
Si1 N3 1.719(2) . ?
Si1 N2 1.844(2) . ?
Si1 N1 1.843(2) . ?
Si1 C31 2.289(2) . ?
Si2 N3 1.770(2) . ?
Si2 C24 1.853(3) . ?
Si2 C23 1.868(3) . ?
Si2 C22 1.865(3) . ?
Si3 N3 1.768(2) . ?
Si3 C20 1.867(3) . ?
Si3 C19 1.862(3) . ?
Si3 C21 1.864(3) . ?
N2 C31 1.339(3) . ?
N2 C25 1.485(3) . ?
N1 C31 1.333(3) . ?
N1 C29 1.485(3) . ?
C31 C32 1.486(3) . ?
C1 C6 1.405(4) . ?
C1 C2 1.406(4) . ?
C32 C33 1.392(4) . ?
C32 C37 1.392(3) . ?
C6 C5 1.401(4) . ?
C6 C8 1.516(4) . ?
C5 C4 1.379(4) . ?
C2 C7 1.513(4) . ?
C2 C3 1.398(4) . ?
C25 C26 1.523(4) . ?
C25 C28 1.533(4) . ?
C25 C27 1.522(4) . ?
C10 C15 1.405(4) . ?
C10 C11 1.413(4) . ?
C33 C34 1.384(4) . ?
C15 C14 1.410(4) . ?
C15 C16 1.498(5) . ?
C34 C35 1.381(4) . ?
C37 C36 1.380(4) . ?
C11 C12 1.401(4) . ?
C11 C18 1.509(5) . ?
C29 C30 1.511(5) . ?
C29 C38 1.517(4) . ?
C29 C39 1.521(4) . ?
C14 C13 1.369(6) . ?
C35 C36 1.388(5) . ?
C12 C13 1.364(6) . ?
C9 C4 1.514(4) . ?
C13 C17 1.522(4) . ?
C4 C3 1.388(4) . ?
